data_1512783
loop_
_publ_author_name
'Rosenani A. Haque'
'Mohammed Z. Ghdhayeb'
'Srinivasa Budagumpi'
'Abbas Washeel Salman'
'Mohamed B. Khadeer Ahamed'
'Amin Malik Shah Abdul Majid'

_publ_section_title
;
 Non-symmetrically substituted N-heterocyclic carbene-Ag(I) complexes of
 benzimidazol-2-ylidenes: Synthesis, crystal structures, anticancer
 activity and transmetallation studies
;
_journal_name_full
;
Inorganica Chimica Acta
;
_journal_page_first 519
_journal_page_last 525
_journal_paper_doi 10.1016/j.ica.2012.09.013
_journal_volume 394
_journal_year 2013
_chemical_formula_sum 'C39 H45 Ag N4 O1.5'
_chemical_formula_weight 701.66
_space_group_IT_number 2
_symmetry_cell_setting triclinic
_symmetry_space_group_name_Hall '-P 1'
_symmetry_space_group_name_H-M 'P -1'
_atom_sites_solution_hydrogens geom
_atom_sites_solution_primary direct
_atom_sites_solution_secondary difmap
_cell_angle_alpha 115.974(2)
_cell_angle_beta 102.260(2)
_cell_angle_gamma 103.788(2)
_cell_formula_units_Z 2
_cell_length_a 12.3083(4)
_cell_length_b 13.0893(5)
_cell_length_c 13.5459(4)
_cell_measurement_reflns_used 9873
_cell_measurement_temperature 100(2)
_cell_measurement_theta_max 33.04
_cell_measurement_theta_min 2.37
_cell_volume 1775.58(12)
_computing_structure_refinement 'SHELXL-97 (Sheldrick, 2008)'
_computing_structure_solution 'SHELXS-97 (Sheldrick, 2008)'
_diffrn_ambient_temperature 100(2)
_diffrn_measured_fraction_theta_full 0.978
_diffrn_measured_fraction_theta_max 0.978
_diffrn_measurement_method '\f and \w scans'
_diffrn_radiation_monochromator graphite
_diffrn_radiation_source 'fine-focus sealed tube'
_diffrn_radiation_type MoK\a
_diffrn_radiation_wavelength 0.71073
_diffrn_reflns_av_R_equivalents 0.0288
_diffrn_reflns_av_sigmaI/netI 0.0319
_diffrn_reflns_limit_h_max 18
_diffrn_reflns_limit_h_min -19
_diffrn_reflns_limit_k_max 20
_diffrn_reflns_limit_k_min -20
_diffrn_reflns_limit_l_max 21
_diffrn_reflns_limit_l_min -21
_diffrn_reflns_number 51931
_diffrn_reflns_theta_full 34.18
_diffrn_reflns_theta_max 34.18
_diffrn_reflns_theta_min 1.79
_exptl_absorpt_coefficient_mu 0.604
_exptl_absorpt_correction_T_max 0.9037
_exptl_absorpt_correction_T_min 0.7276
_exptl_absorpt_correction_type multi-scan
_exptl_crystal_colour colourless
_exptl_crystal_density_diffrn 1.312
_exptl_crystal_density_method 'not measured'
_exptl_crystal_description block
_exptl_crystal_F_000 732
_exptl_crystal_size_max 0.56
_exptl_crystal_size_mid 0.50
_exptl_crystal_size_min 0.17
_refine_diff_density_max 2.019
_refine_diff_density_min -1.035
_refine_diff_density_rms 0.152
_refine_ls_extinction_method none
_refine_ls_goodness_of_fit_ref 1.085
_refine_ls_hydrogen_treatment mixed
_refine_ls_matrix_type full
_refine_ls_number_parameters 772
_refine_ls_number_reflns 14382
_refine_ls_number_restraints 0
_refine_ls_restrained_S_all 1.085
_refine_ls_R_factor_all 0.0679
_refine_ls_R_factor_gt 0.0563
_refine_ls_shift/su_max 0.005
_refine_ls_shift/su_mean 0.000
_refine_ls_structure_factor_coef Fsqd
_refine_ls_weighting_details 'calc w=1/[\s^2^(Fo^2^)+(0.1037P)^2^+1.5351P] where P=(Fo^2^+2Fc^2^)/3'
_refine_ls_weighting_scheme calc
_refine_ls_wR_factor_gt 0.1673
_refine_ls_wR_factor_ref 0.1771
_reflns_number_gt 11963
_reflns_number_total 14382
_reflns_threshold_expression >2sigma(I)
_cod_data_source_file ICA-2013-394-519-525-2.cif
_cod_data_source_block bubebaga_0m
_cod_original_cell_volume 1775.58(10)
_cod_original_sg_symbol_H-M 'P-1   '
_cod_original_formula_sum 'C39 H45 Ag N4 O1.50'
_cod_database_code 1512783

loop_
_symmetry_equiv_pos_as_xyz
'x, y, z'
'-x, -y, -z'

loop_
_atom_site_label
_atom_site_type_symbol
_atom_site_fract_x
_atom_site_fract_y
_atom_site_fract_z
_atom_site_U_iso_or_equiv
_atom_site_adp_type
_atom_site_occupancy
_atom_site_symmetry_multiplicity
_atom_site_calc_flag
_atom_site_refinement_flags
_atom_site_disorder_assembly
_atom_site_disorder_group
Ag1 Ag 0.301548(16) -0.192700(17) 0.536668(16) 0.02844(7) Uani 1 1 d . . .
N1A N 0.2435(4) 0.0141(4) 0.5138(4) 0.0226(7) Uani 0.5006(17) 1 d P A 1
N2A N 0.1585(4) -0.0261(4) 0.6240(4) 0.0252(7) Uani 0.5006(17) 1 d P A 1
N4A N 0.4591(4) -0.3119(4) 0.6223(4) 0.0275(8) Uani 0.5006(17) 1 d P A 1
N3A N 0.5128(4) -0.2731(4) 0.4968(4) 0.0264(7) Uani 0.5006(17) 1 d P A 1
C1A C 0.1772(6) -0.1970(6) 0.2450(5) 0.0369(11) Uani 0.5006(17) 1 d P A 1
H1AA H 0.1978 -0.2378 0.2850 0.044 Uiso 0.5006(17) 1 calc PR A 1
C2A C 0.1004(7) -0.2641(6) 0.1290(6) 0.0452(15) Uani 0.5006(17) 1 d P A 1
H2AA H 0.0672 -0.3511 0.0899 0.054 Uiso 0.5006(17) 1 calc PR A 1
C3A C 0.0704(7) -0.2057(6) 0.0678(6) 0.0445(14) Uani 0.5006(17) 1 d P A 1
H3AA H 0.0185 -0.2522 -0.0125 0.053 Uiso 0.5006(17) 1 calc PR A 1
C4A C 0.1185(6) -0.0773(6) 0.1275(6) 0.0424(13) Uani 0.5006(17) 1 d P A 1
H4AA H 0.0990 -0.0359 0.0879 0.051 Uiso 0.5006(17) 1 calc PR A 1
C5A C 0.1956(5) -0.0099(5) 0.2459(5) 0.0344(10) Uani 0.5006(17) 1 d P A 1
H5AA H 0.2281 0.0772 0.2866 0.041 Uiso 0.5006(17) 1 calc PR A 1
C6A C 0.2244(6) -0.0699(5) 0.3032(5) 0.0286(10) Uani 0.5006(17) 1 d P A 1
C7A C 0.3081(4) 0.0051(5) 0.4332(5) 0.0275(8) Uani 0.5006(17) 1 d P A 1
H7AA H 0.3658 -0.0336 0.4450 0.033 Uiso 0.5006(17) 1 calc PR A 1
H7AB H 0.3545 0.0887 0.4526 0.033 Uiso 0.5006(17) 1 calc PR A 1
C8A C 0.2312(18) -0.0563(15) 0.5604(17) 0.020(2) Uani 0.5006(17) 1 d P A 1
C9A C 0.1337(5) 0.0723(5) 0.6231(4) 0.0242(8) Uani 0.5006(17) 1 d P A 1
C10A C 0.0714(5) 0.1404(5) 0.6792(5) 0.0297(9) Uani 0.5006(17) 1 d P A 1
H10A H 0.0362 0.1240 0.7293 0.036 Uiso 0.5006(17) 1 calc PR A 1
C11A C 0.0635(6) 0.2338(6) 0.6582(6) 0.0331(11) Uani 0.5006(17) 1 d P A 1
H11A H 0.0217 0.2824 0.6947 0.040 Uiso 0.5006(17) 1 calc PR A 1
C12A C 0.1158(5) 0.2579(5) 0.5845(7) 0.0330(11) Uani 0.5006(17) 1 d P A 1
H12A H 0.1082 0.3223 0.5720 0.040 Uiso 0.5006(17) 1 calc PR A 1
C13A C 0.1789(4) 0.1896(5) 0.5287(5) 0.0285(9) Uani 0.5006(17) 1 d P A 1
H13A H 0.2143 0.2057 0.4785 0.034 Uiso 0.5006(17) 1 calc PR A 1
C14A C 0.1869(5) 0.0965(5) 0.5509(5) 0.0230(9) Uani 0.5006(17) 1 d P A 1
C15A C 0.1185(5) -0.0829(5) 0.6885(6) 0.0345(11) Uani 0.5006(17) 1 d P A 1
H15A H 0.1136 -0.1687 0.6490 0.041 Uiso 0.5006(17) 1 calc PR A 1
H15B H 0.0368 -0.0849 0.6849 0.041 Uiso 0.5006(17) 1 calc PR A 1
C16A C 0.1981(10) -0.0186(12) 0.8137(10) 0.047(2) Uani 0.5006(17) 1 d P A 1
H16A H 0.2060 0.0683 0.8525 0.056 Uiso 0.5006(17) 1 calc PR A 1
H16B H 0.2789 -0.0200 0.8174 0.056 Uiso 0.5006(17) 1 calc PR A 1
C17A C 0.1531(7) -0.0744(12) 0.8801(10) 0.072(3) Uani 0.5006(17) 1 d P A 1
H17A H 0.1474 -0.1605 0.8437 0.087 Uiso 0.5006(17) 1 calc PR A 1
H17B H 0.0719 -0.0744 0.8762 0.087 Uiso 0.5006(17) 1 calc PR A 1
C18A C 0.2411(9) 0.0010(19) 1.0129(12) 0.125(7) Uani 0.5006(17) 1 d P A 1
H18A H 0.1980 -0.0130 1.0617 0.188 Uiso 0.5006(17) 1 calc PR A 1
H18B H 0.2711 0.0886 1.0397 0.188 Uiso 0.5006(17) 1 calc PR A 1
H18C H 0.3088 -0.0258 1.0199 0.188 Uiso 0.5006(17) 1 calc PR A 1
C19A C 0.5183(6) -0.3995(6) 0.2154(5) 0.0369(11) Uani 0.5006(17) 1 d P A 1
H19A H 0.6033 -0.3610 0.2470 0.044 Uiso 0.5006(17) 1 calc PR A 1
C20A C 0.4613(7) -0.5035(7) 0.1036(6) 0.0474(15) Uani 0.5006(17) 1 d P A 1
H20A H 0.5075 -0.5369 0.0597 0.057 Uiso 0.5006(17) 1 calc PR A 1
C21A C 0.3365(8) -0.5589(7) 0.0556(6) 0.0507(17) Uani 0.5006(17) 1 d P A 1
H21A H 0.2975 -0.6296 -0.0212 0.061 Uiso 0.5006(17) 1 calc PR A 1
C22A C 0.2697(6) -0.5107(7) 0.1201(6) 0.0429(13) Uani 0.5006(17) 1 d P A 1
H22A H 0.1846 -0.5484 0.0875 0.051 Uiso 0.5006(17) 1 calc PR A 1
C23A C 0.3266(5) -0.4068(6) 0.2331(5) 0.0353(11) Uani 0.5006(17) 1 d P A 1
H23A H 0.2804 -0.3735 0.2772 0.042 Uiso 0.5006(17) 1 calc PR A 1
C24A C 0.4524(5) -0.3517(6) 0.2812(5) 0.0313(10) Uani 0.5006(17) 1 d P A 1
C25A C 0.5130(5) -0.2403(5) 0.4058(5) 0.0300(9) Uani 0.5006(17) 1 d P A 1
H25A H 0.5969 -0.1973 0.4180 0.036 Uiso 0.5006(17) 1 calc PR A 1
H25B H 0.4710 -0.1828 0.4146 0.036 Uiso 0.5006(17) 1 calc PR A 1
C26A C 0.4351(9) -0.2674(12) 0.5452(12) 0.018(2) Uani 0.5006(17) 1 d P A 1
C27A C 0.5598(6) -0.3425(6) 0.6158(5) 0.0259(9) Uani 0.5006(17) 1 d P A 1
C28A C 0.6208(5) -0.3906(5) 0.6728(5) 0.0302(9) Uani 0.5006(17) 1 d P A 1
H28A H 0.5972 -0.4075 0.7282 0.036 Uiso 0.5006(17) 1 calc PR A 1
C29A C 0.7180(6) -0.4123(6) 0.6435(6) 0.0324(10) Uani 0.5006(17) 1 d P A 1
H29A H 0.7645 -0.4416 0.6823 0.039 Uiso 0.5006(17) 1 calc PR A 1
C30A C 0.7489(5) -0.3918(7) 0.5579(7) 0.0325(10) Uani 0.5006(17) 1 d P A 1
H30A H 0.8132 -0.4119 0.5372 0.039 Uiso 0.5006(17) 1 calc PR A 1
C31A C 0.6881(4) -0.3428(5) 0.5022(5) 0.0300(9) Uani 0.5006(17) 1 d P A 1
H31A H 0.7107 -0.3260 0.4464 0.036 Uiso 0.5006(17) 1 calc PR A 1
C32A C 0.5926(5) -0.3203(6) 0.5338(5) 0.0261(9) Uani 0.5006(17) 1 d P A 1
C33A C 0.3885(5) -0.3298(5) 0.6922(5) 0.0309(9) Uani 0.5006(17) 1 d P A 1
H33A H 0.3987 -0.3965 0.7048 0.037 Uiso 0.5006(17) 1 calc PR A 1
H33B H 0.3025 -0.3563 0.6470 0.037 Uiso 0.5006(17) 1 calc PR A 1
C34A C 0.4233(6) -0.2166(6) 0.8101(5) 0.0402(12) Uani 0.5006(17) 1 d P A 1
H34A H 0.4138 -0.1493 0.7983 0.048 Uiso 0.5006(17) 1 calc PR A 1
H34B H 0.5087 -0.1906 0.8567 0.048 Uiso 0.5006(17) 1 calc PR A 1
C35A C 0.3458(7) -0.2399(7) 0.8784(5) 0.0427(13) Uani 0.5006(17) 1 d P A 1
H35A H 0.3617 -0.3012 0.8973 0.051 Uiso 0.5006(17) 1 calc PR A 1
H35B H 0.2600 -0.2743 0.8283 0.051 Uiso 0.5006(17) 1 calc PR A 1
C36A C 0.3717(8) -0.1219(8) 0.9927(6) 0.058(2) Uani 0.5006(17) 1 d P A 1
H36A H 0.3360 -0.1425 1.0430 0.088 Uiso 0.5006(17) 1 calc PR A 1
H36B H 0.3370 -0.0696 0.9741 0.088 Uiso 0.5006(17) 1 calc PR A 1
H36C H 0.4587 -0.0781 1.0342 0.088 Uiso 0.5006(17) 1 calc PR A 1
N1B N 0.2380(4) 0.0428(4) 0.6560(4) 0.0288(8) Uani 0.4994(17) 1 d P A 2
N2B N 0.1790(4) -0.0393(4) 0.4665(4) 0.0259(7) Uani 0.4994(17) 1 d P A 2
N3B N 0.5196(4) -0.2439(4) 0.6428(4) 0.0262(7) Uani 0.4994(17) 1 d P A 2
N4B N 0.4589(4) -0.3468(4) 0.4529(4) 0.0248(7) Uani 0.4994(17) 1 d P A 2
C1B C 0.1346(6) 0.0825(6) 0.8779(5) 0.0400(13) Uani 0.4994(17) 1 d P A 2
H1BA H 0.1690 0.1689 0.9125 0.048 Uiso 0.4994(17) 1 calc PR A 2
C2B C 0.0362(7) 0.0305(8) 0.8997(6) 0.0480(16) Uani 0.4994(17) 1 d P A 2
H2BA H 0.0022 0.0817 0.9467 0.058 Uiso 0.4994(17) 1 calc PR A 2
C3B C -0.0113(7) -0.0928(8) 0.8543(6) 0.0487(16) Uani 0.4994(17) 1 d P A 2
H3BA H -0.0788 -0.1269 0.8691 0.058 Uiso 0.4994(17) 1 calc PR A 2
C4B C 0.0384(6) -0.1703(7) 0.7857(6) 0.0413(12) Uani 0.4994(17) 1 d P A 2
H4BA H 0.0065 -0.2561 0.7555 0.050 Uiso 0.4994(17) 1 calc PR A 2
C5B C 0.1370(6) -0.1171(6) 0.7628(5) 0.0362(11) Uani 0.4994(17) 1 d P A 2
H5BA H 0.1726 -0.1678 0.7176 0.043 Uiso 0.4994(17) 1 calc PR A 2
C6B C 0.1824(9) 0.0073(9) 0.8052(8) 0.0364(16) Uani 0.4994(17) 1 d P A 2
C7B C 0.2839(5) 0.0612(6) 0.7740(5) 0.0346(11) Uani 0.4994(17) 1 d P A 2
H7BA H 0.3257 0.1501 0.8325 0.041 Uiso 0.4994(17) 1 calc PR A 2
H7BB H 0.3427 0.0215 0.7768 0.041 Uiso 0.4994(17) 1 calc PR A 2
C8B C 0.230(2) -0.055(2) 0.552(2) 0.039(5) Uani 0.4994(17) 1 d P A 2
C9B C 0.1439(5) 0.0605(5) 0.5073(6) 0.0255(9) Uani 0.4994(17) 1 d P A 2
C10B C 0.0803(4) 0.1058(5) 0.4493(5) 0.0298(9) Uani 0.4994(17) 1 d P A 2
H10B H 0.0535 0.0687 0.3660 0.036 Uiso 0.4994(17) 1 calc PR A 2
C11B C 0.0584(5) 0.2071(6) 0.5188(6) 0.0334(10) Uani 0.4994(17) 1 d P A 2
H11B H 0.0157 0.2409 0.4827 0.040 Uiso 0.4994(17) 1 calc PR A 2
C12B C 0.0979(6) 0.2615(6) 0.6421(6) 0.0327(11) Uani 0.4994(17) 1 d P A 2
H12B H 0.0807 0.3310 0.6869 0.039 Uiso 0.4994(17) 1 calc PR A 2
C13B C 0.1611(5) 0.2173(5) 0.7006(5) 0.0326(10) Uani 0.4994(17) 1 d P A 2
H13B H 0.1887 0.2550 0.7839 0.039 Uiso 0.4994(17) 1 calc PR A 2
C14B C 0.1820(5) 0.1136(5) 0.6290(5) 0.0274(9) Uani 0.4994(17) 1 d P A 2
C15B C 0.1656(5) -0.1166(5) 0.3457(5) 0.0332(10) Uani 0.4994(17) 1 d P A 2
H15C H 0.0953 -0.1185 0.2923 0.040 Uiso 0.4994(17) 1 calc PR A 2
H15D H 0.1511 -0.2014 0.3286 0.040 Uiso 0.4994(17) 1 calc PR A 2
C16B C 0.2786(7) -0.0688(6) 0.3228(5) 0.0365(11) Uani 0.4994(17) 1 d P A 2
H16C H 0.2890 0.0133 0.3336 0.044 Uiso 0.4994(17) 1 calc PR A 2
H16D H 0.3497 -0.0598 0.3812 0.044 Uiso 0.4994(17) 1 calc PR A 2
C17B C 0.2719(7) -0.1537(7) 0.1998(6) 0.0466(14) Uani 0.4994(17) 1 d P A 2
H17C H 0.2086 -0.1525 0.1419 0.056 Uiso 0.4994(17) 1 calc PR A 2
H17D H 0.2484 -0.2386 0.1846 0.056 Uiso 0.4994(17) 1 calc PR A 2
C18B C 0.3897(9) -0.1192(10) 0.1812(8) 0.063(2) Uani 0.4994(17) 1 d P A 2
H18D H 0.3887 -0.1892 0.1117 0.094 Uiso 0.4994(17) 1 calc PR A 2
H18E H 0.4564 -0.0966 0.2507 0.094 Uiso 0.4994(17) 1 calc PR A 2
H18F H 0.3999 -0.0494 0.1692 0.094 Uiso 0.4994(17) 1 calc PR A 2
C19B C 0.3461(5) -0.2981(6) 0.7735(5) 0.0359(11) Uani 0.4994(17) 1 d P A 2
H19B H 0.2961 -0.2833 0.7216 0.043 Uiso 0.4994(17) 1 calc PR A 2
C20B C 0.2944(6) -0.3721(7) 0.8121(6) 0.0442(14) Uani 0.4994(17) 1 d P A 2
H20B H 0.2096 -0.4063 0.7882 0.053 Uiso 0.4994(17) 1 calc PR A 2
C21B C 0.3662(7) -0.3967(8) 0.8856(6) 0.0487(16) Uani 0.4994(17) 1 d P A 2
H21B H 0.3306 -0.4500 0.9098 0.058 Uiso 0.4994(17) 1 calc PR A 2
C22B C 0.4911(7) -0.3428(7) 0.9240(5) 0.0454(15) Uani 0.4994(17) 1 d P A 2
H22B H 0.5406 -0.3579 0.9760 0.054 Uiso 0.4994(17) 1 calc PR A 2
C23B C 0.5418(6) -0.2689(6) 0.8869(5) 0.0418(13) Uani 0.4994(17) 1 d P A 2
H23B H 0.6268 -0.2328 0.9134 0.050 Uiso 0.4994(17) 1 calc PR A 2
C24B C 0.4703(5) -0.2448(5) 0.8096(5) 0.0330(10) Uani 0.4994(17) 1 d P A 2
C25B C 0.5249(5) -0.1680(5) 0.7624(5) 0.0325(10) Uani 0.4994(17) 1 d P A 2
H25C H 0.4814 -0.1133 0.7629 0.039 Uiso 0.4994(17) 1 calc PR A 2
H25D H 0.6097 -0.1158 0.8148 0.039 Uiso 0.4994(17) 1 calc PR A 2
C26B C 0.4312(15) -0.2710(16) 0.5503(16) 0.038(4) Uani 0.4994(17) 1 d P A 2
C27B C 0.5579(5) -0.3709(6) 0.4936(6) 0.0250(9) Uani 0.4994(17) 1 d P A 2
C28B C 0.6152(5) -0.4448(4) 0.4330(5) 0.0290(9) Uani 0.4994(17) 1 d P A 2
H28B H 0.5877 -0.4898 0.3493 0.035 Uiso 0.4994(17) 1 calc PR A 2
C29B C 0.7128(5) -0.4486(6) 0.5007(7) 0.0316(10) Uani 0.4994(17) 1 d P A 2
H29B H 0.7532 -0.4984 0.4632 0.038 Uiso 0.4994(17) 1 calc PR A 2
C30B C 0.7544(6) -0.3795(6) 0.6257(7) 0.0339(11) Uani 0.4994(17) 1 d P A 2
H30B H 0.8233 -0.3826 0.6699 0.041 Uiso 0.4994(17) 1 calc PR A 2
C31B C 0.6967(5) -0.3072(5) 0.6855(5) 0.0332(10) Uani 0.4994(17) 1 d P A 2
H31B H 0.7229 -0.2626 0.7691 0.040 Uiso 0.4994(17) 1 calc PR A 2
C32B C 0.5980(5) -0.3043(5) 0.6149(5) 0.0275(11) Uani 0.4994(17) 1 d P A 2
C33B C 0.3928(7) -0.3919(7) 0.3296(5) 0.0430(14) Uani 0.4994(17) 1 d P A 2
H33C H 0.3082 -0.4010 0.3186 0.052 Uiso 0.4994(17) 1 calc PR A 2
H33D H 0.3935 -0.4739 0.2796 0.052 Uiso 0.4994(17) 1 calc PR A 2
C34B C 0.4459(19) -0.3070(14) 0.2912(12) 0.106(4) Uani 0.4994(17) 1 d P A 2
H34C H 0.4953 -0.2261 0.3544 0.127 Uiso 0.4994(17) 1 calc PR A 2
C35B C 0.4368(18) -0.3236(13) 0.1829(12) 0.106(4) Uani 0.4994(17) 1 d P A 2
H35C H 0.3732 -0.3916 0.1144 0.127 Uiso 0.4994(17) 1 calc PR A 2
C36B C 0.5283(11) -0.2336(10) 0.1730(10) 0.079(3) Uani 0.4994(17) 1 d P A 2
H36D H 0.6077 -0.2347 0.2021 0.119 Uiso 0.4994(17) 1 calc PR A 2
H36E H 0.5292 -0.1511 0.2200 0.119 Uiso 0.4994(17) 1 calc PR A 2
H36F H 0.5076 -0.2562 0.0903 0.119 Uiso 0.4994(17) 1 calc PR A 2
O1 O 0.1216(2) -0.3882(2) 0.3629(2) 0.0402(4) Uani 1 1 d . . .
C37 C 0.0764(2) -0.4289(2) 0.4170(3) 0.0334(5) Uani 1 1 d . . .
C38 C 0.10961(19) -0.37750(19) 0.5282(2) 0.0229(4) Uani 1 1 d . . .
H38A H 0.1887 -0.3114 0.5647 0.034 Uiso 1 1 calc R . .
H38B H 0.1143 -0.4381 0.5513 0.034 Uiso 1 1 calc R . .
H38C H 0.0515 -0.3433 0.5545 0.034 Uiso 1 1 calc R . .
C39 C -0.0167(2) -0.5384(2) 0.3519(2) 0.0297(5) Uani 1 1 d . . .
H39A H -0.0294 -0.5711 0.2682 0.045 Uiso 1 1 calc R . .
H39B H -0.0894 -0.5278 0.3655 0.045 Uiso 1 1 calc R . .
H39C H 0.0012 -0.5957 0.3747 0.045 Uiso 1 1 calc R . .
O1W O -0.0177(2) -0.5011(2) 0.1376(2) 0.104(3) Uani 0.50 1 d PR . .

loop_
_atom_site_aniso_label
_atom_site_aniso_U_11
_atom_site_aniso_U_22
_atom_site_aniso_U_33
_atom_site_aniso_U_23
_atom_site_aniso_U_13
_atom_site_aniso_U_12
Ag1 0.03003(10) 0.03057(10) 0.03483(10) 0.01959(8) 0.01560(7) 0.01857(7)
N1A 0.0224(17) 0.0221(16) 0.0306(18) 0.0161(15) 0.0133(15) 0.0119(15)
N2A 0.0314(19) 0.0250(17) 0.0289(17) 0.0175(15) 0.0151(15) 0.0149(16)
N4A 0.0297(19) 0.033(2) 0.0275(18) 0.0164(16) 0.0137(15) 0.0191(18)
N3A 0.0296(19) 0.028(2) 0.0305(18) 0.0180(16) 0.0134(15) 0.0165(17)
C1A 0.052(3) 0.036(3) 0.035(2) 0.020(2) 0.025(2) 0.024(2)
C2A 0.067(4) 0.033(3) 0.035(3) 0.015(2) 0.024(3) 0.017(3)
C3A 0.052(4) 0.043(3) 0.032(3) 0.017(2) 0.015(2) 0.011(3)
C4A 0.045(3) 0.047(3) 0.041(3) 0.028(3) 0.016(2) 0.016(3)
C5A 0.037(3) 0.031(2) 0.038(3) 0.022(2) 0.014(2) 0.010(2)
C6A 0.025(2) 0.036(3) 0.034(2) 0.022(2) 0.015(2) 0.013(2)
C7A 0.0262(19) 0.031(2) 0.037(2) 0.0222(19) 0.0184(17) 0.0142(17)
C8A 0.023(5) 0.021(4) 0.021(4) 0.014(3) 0.006(3) 0.010(3)
C9A 0.027(2) 0.022(2) 0.028(2) 0.0149(17) 0.0119(18) 0.0119(19)
C10A 0.032(2) 0.029(2) 0.038(2) 0.0200(19) 0.0187(19) 0.0155(18)
C11A 0.035(3) 0.028(3) 0.048(3) 0.022(2) 0.025(3) 0.018(2)
C12A 0.031(3) 0.031(3) 0.055(4) 0.029(3) 0.022(3) 0.021(2)
C13A 0.028(2) 0.028(2) 0.040(2) 0.0224(19) 0.0170(18) 0.0133(17)
C14A 0.023(2) 0.021(2) 0.027(2) 0.0130(19) 0.0092(18) 0.0098(18)
C15A 0.042(3) 0.037(3) 0.051(3) 0.034(2) 0.031(2) 0.023(2)
C16A 0.050(5) 0.081(7) 0.042(4) 0.048(5) 0.024(3) 0.035(4)
C17A 0.044(4) 0.135(9) 0.090(6) 0.097(7) 0.029(4) 0.033(5)
C18A 0.052(5) 0.28(2) 0.117(9) 0.163(13) 0.040(6) 0.055(9)
C19A 0.038(3) 0.048(3) 0.039(3) 0.029(2) 0.022(2) 0.021(2)
C20A 0.060(4) 0.054(4) 0.040(3) 0.026(3) 0.027(3) 0.027(3)
C21A 0.072(5) 0.040(3) 0.032(3) 0.019(2) 0.013(3) 0.013(3)
C22A 0.042(3) 0.047(3) 0.039(3) 0.028(3) 0.008(2) 0.012(3)
C23A 0.032(2) 0.045(3) 0.038(3) 0.028(2) 0.014(2) 0.016(2)
C24A 0.033(2) 0.043(3) 0.040(3) 0.033(3) 0.017(2) 0.023(2)
C25A 0.033(2) 0.031(2) 0.036(2) 0.022(2) 0.0140(19) 0.0150(19)
C26A 0.012(3) 0.018(4) 0.028(4) 0.016(4) 0.003(2) 0.006(2)
C27A 0.028(3) 0.030(3) 0.026(2) 0.015(2) 0.0114(19) 0.018(2)
C28A 0.031(2) 0.031(2) 0.033(2) 0.0190(19) 0.0124(18) 0.0146(19)
C29A 0.029(3) 0.034(3) 0.042(3) 0.024(2) 0.013(2) 0.016(2)
C30A 0.027(2) 0.041(3) 0.047(3) 0.030(3) 0.019(2) 0.023(2)
C31A 0.027(2) 0.032(2) 0.038(2) 0.021(2) 0.0140(18) 0.0142(18)
C32A 0.025(2) 0.024(2) 0.032(3) 0.015(2) 0.0098(19) 0.012(2)
C33A 0.033(2) 0.037(2) 0.030(2) 0.018(2) 0.0165(18) 0.019(2)
C34A 0.041(3) 0.043(3) 0.032(3) 0.014(2) 0.016(2) 0.018(3)
C35A 0.052(3) 0.046(3) 0.029(2) 0.013(2) 0.020(2) 0.026(3)
C36A 0.073(5) 0.061(5) 0.034(3) 0.011(3) 0.027(3) 0.035(4)
N1B 0.0225(17) 0.0280(19) 0.0326(19) 0.0127(16) 0.0077(14) 0.0123(15)
N2B 0.0256(19) 0.0267(19) 0.0311(19) 0.0160(16) 0.0143(16) 0.0131(17)
N3B 0.0245(17) 0.0179(16) 0.0324(19) 0.0094(14) 0.0091(14) 0.0101(15)
N4B 0.0248(17) 0.0221(18) 0.0319(18) 0.0159(15) 0.0128(15) 0.0094(15)
C1B 0.048(3) 0.048(3) 0.027(2) 0.017(2) 0.014(2) 0.028(3)
C2B 0.062(4) 0.067(4) 0.035(3) 0.030(3) 0.028(3) 0.040(4)
C3B 0.056(4) 0.072(5) 0.043(3) 0.039(3) 0.028(3) 0.035(4)
C4B 0.047(3) 0.051(3) 0.039(3) 0.029(3) 0.019(2) 0.023(3)
C5B 0.038(3) 0.047(3) 0.032(2) 0.023(2) 0.014(2) 0.024(3)
C6B 0.043(4) 0.051(4) 0.026(3) 0.023(3) 0.012(2) 0.030(3)
C7B 0.028(2) 0.040(3) 0.031(2) 0.015(2) 0.0055(18) 0.017(2)
C8B 0.030(7) 0.044(8) 0.038(8) 0.013(5) 0.016(6) 0.021(6)
C9B 0.023(2) 0.025(2) 0.033(3) 0.016(2) 0.013(2) 0.0107(19)
C10B 0.027(2) 0.034(2) 0.040(2) 0.025(2) 0.0153(18) 0.0146(18)
C11B 0.025(2) 0.035(3) 0.048(3) 0.026(3) 0.014(2) 0.014(2)
C12B 0.028(3) 0.027(3) 0.047(3) 0.018(2) 0.019(2) 0.015(2)
C13B 0.028(2) 0.028(2) 0.038(2) 0.0134(19) 0.0107(19) 0.0128(18)
C14B 0.021(2) 0.025(2) 0.038(3) 0.016(2) 0.0106(18) 0.0112(19)
C15B 0.040(3) 0.034(2) 0.034(2) 0.020(2) 0.017(2) 0.017(2)
C16B 0.038(3) 0.034(3) 0.033(3) 0.017(2) 0.012(2) 0.008(3)
C17B 0.055(4) 0.044(3) 0.041(3) 0.019(3) 0.024(3) 0.019(3)
C18B 0.068(5) 0.090(6) 0.063(5) 0.048(5) 0.045(4) 0.046(5)
C19B 0.031(2) 0.042(3) 0.033(2) 0.015(2) 0.0119(19) 0.019(2)
C20B 0.035(3) 0.064(4) 0.037(3) 0.028(3) 0.016(2) 0.020(3)
C21B 0.052(4) 0.062(4) 0.036(3) 0.027(3) 0.019(3) 0.023(3)
C22B 0.050(3) 0.057(4) 0.028(2) 0.021(3) 0.009(2) 0.024(3)
C23B 0.041(3) 0.044(3) 0.026(2) 0.009(2) 0.002(2) 0.019(2)
C24B 0.031(2) 0.036(3) 0.029(2) 0.0106(19) 0.0097(18) 0.020(2)
C25B 0.032(2) 0.025(2) 0.032(2) 0.0072(18) 0.0092(18) 0.0141(18)
C26B 0.053(7) 0.029(7) 0.040(6) 0.015(5) 0.029(5) 0.023(5)
C27B 0.023(2) 0.020(2) 0.038(3) 0.018(2) 0.015(2) 0.0101(19)
C28B 0.032(2) 0.0227(19) 0.043(3) 0.0198(19) 0.0218(19) 0.0139(17)
C29B 0.031(2) 0.022(2) 0.048(3) 0.019(2) 0.020(2) 0.013(2)
C30B 0.030(3) 0.029(3) 0.051(4) 0.023(3) 0.016(3) 0.019(2)
C31B 0.026(2) 0.028(2) 0.041(3) 0.014(2) 0.0085(19) 0.0127(18)
C32B 0.025(2) 0.021(2) 0.040(3) 0.017(2) 0.014(2) 0.0104(19)
C33B 0.062(4) 0.056(4) 0.033(3) 0.029(3) 0.024(3) 0.040(3)
C34B 0.221(13) 0.088(6) 0.085(5) 0.063(5) 0.106(8) 0.095(8)
C35B 0.221(13) 0.088(6) 0.085(5) 0.063(5) 0.106(8) 0.095(8)
C36B 0.101(8) 0.066(6) 0.086(7) 0.043(5) 0.064(6) 0.023(5)
O1 0.0352(10) 0.0382(10) 0.0481(12) 0.0232(9) 0.0150(9) 0.0133(8)
C37 0.0246(10) 0.0251(10) 0.0493(15) 0.0185(10) 0.0095(10) 0.0124(9)
C38 0.0184(8) 0.0165(8) 0.0299(9) 0.0105(7) 0.0065(7) 0.0055(7)
C39 0.0248(10) 0.0226(10) 0.0282(10) 0.0098(8) 0.0048(8) -0.0016(8)
O1W 0.144(9) 0.098(6) 0.047(4) 0.020(4) 0.020(4) 0.060(6)

loop_
_atom_type_symbol
_atom_type_description
_atom_type_scat_dispersion_real
_atom_type_scat_dispersion_imag
_atom_type_scat_source
C C 0.0033 0.0016 'International Tables Vol C Tables 4.2.6.8 and 6.1.1.4'
H H 0.0000 0.0000 'International Tables Vol C Tables 4.2.6.8 and 6.1.1.4'
N N 0.0061 0.0033 'International Tables Vol C Tables 4.2.6.8 and 6.1.1.4'
O O 0.0106 0.0060 'International Tables Vol C Tables 4.2.6.8 and 6.1.1.4'
Ag Ag -0.8971 1.1015 'International Tables Vol C Tables 4.2.6.8 and 6.1.1.4'

loop_
_geom_angle_atom_site_label_1
_geom_angle_atom_site_label_2
_geom_angle_atom_site_label_3
_geom_angle
C8A Ag1 C26B 158.6(7)
C8A Ag1 C26A 157.1(6)
C26B Ag1 C26A 3.1(10)
C8A Ag1 C8B 3.0(11)
C26B Ag1 C8B 158.6(9)
C26A Ag1 C8B 156.7(8)
C8A N1A C14A 111.4(10)
C8A N1A C7A 123.8(10)
C14A N1A C7A 124.8(4)
C8A N2A C9A 109.5(7)
C8A N2A C15A 125.7(7)
C9A N2A C15A 124.7(4)
C27A N4A C26A 107.6(7)
C27A N4A C33A 125.3(5)
C26A N4A C33A 127.0(6)
C26A N3A C32A 113.0(7)
C26A N3A C25A 122.9(6)
C32A N3A C25A 124.1(4)
C2A C1A C6A 119.9(6)
C2A C1A H1AA 120.1
C6A C1A H1AA 120.1
C1A C2A C3A 120.9(6)
C1A C2A H2AA 119.6
C3A C2A H2AA 119.6
C4A C3A C2A 118.7(6)
C4A C3A H3AA 120.6
C2A C3A H3AA 120.6
C3A C4A C5A 119.9(6)
C3A C4A H4AA 120.0
C5A C4A H4AA 120.0
C6A C5A C4A 120.0(6)
C6A C5A H5AA 120.0
C4A C5A H5AA 120.0
C5A C6A C1A 120.5(6)
C5A C6A C7A 119.5(5)
C1A C6A C7A 120.0(5)
N1A C7A C6A 112.9(4)
N1A C7A H7AA 109.0
C6A C7A H7AA 109.0
N1A C7A H7AB 109.0
C6A C7A H7AB 109.0
H7AA C7A H7AB 107.8
N1A C8A N2A 106.6(12)
N1A C8A Ag1 127.1(14)
N2A C8A Ag1 126.3(9)
C14A C9A C10A 122.2(5)
C14A C9A N2A 106.0(4)
C10A C9A N2A 131.7(5)
C11A C10A C9A 116.5(5)
C11A C10A H10A 121.7
C9A C10A H10A 121.7
C10A C11A C12A 121.6(5)
C10A C11A H11A 119.2
C12A C11A H11A 119.2
C13A C12A C11A 121.8(5)
C13A C12A H12A 119.1
C11A C12A H12A 119.1
C14A C13A C12A 116.2(5)
C14A C13A H13A 121.9
C12A C13A H13A 121.9
C9A C14A N1A 106.4(4)
C9A C14A C13A 121.7(5)
N1A C14A C13A 132.0(5)
N2A C15A C16A 113.8(6)
N2A C15A H15A 108.8
C16A C15A H15A 108.8
N2A C15A H15B 108.8
C16A C15A H15B 108.8
H15A C15A H15B 107.7
C15A C16A C17A 113.2(10)
C15A C16A H16A 108.9
C17A C16A H16A 108.9
C15A C16A H16B 108.9
C17A C16A H16B 108.9
H16A C16A H16B 107.8
C16A C17A C18A 110.0(9)
C16A C17A H17A 109.7
C18A C17A H17A 109.7
C16A C17A H17B 109.7
C18A C17A H17B 109.7
H17A C17A H17B 108.2
C24A C19A C20A 120.5(6)
C24A C19A H19A 119.7
C20A C19A H19A 119.7
C19A C20A C21A 120.1(6)
C19A C20A H20A 119.9
C21A C20A H20A 119.9
C22A C21A C20A 119.8(6)
C22A C21A H21A 120.1
C20A C21A H21A 120.1
C21A C22A C23A 120.3(6)
C21A C22A H22A 119.8
C23A C22A H22A 119.8
C22A C23A C24A 119.6(6)
C22A C23A H23A 120.2
C24A C23A H23A 120.2
C19A C24A C23A 119.6(6)
C19A C24A C25A 121.6(5)
C23A C24A C25A 118.8(5)
N3A C25A C24A 112.7(4)
N3A C25A H25A 109.1
C24A C25A H25A 109.1
N3A C25A H25B 109.1
C24A C25A H25B 109.1
H25A C25A H25B 107.8
N3A C26A N4A 107.0(7)
N3A C26A Ag1 130.9(9)
N4A C26A Ag1 121.9(9)
C32A C27A N4A 106.5(4)
C32A C27A C28A 122.0(5)
N4A C27A C28A 131.4(6)
C29A C28A C27A 116.1(5)
C29A C28A H28A 122.0
C27A C28A H28A 122.0
C28A C29A C30A 121.4(5)
C28A C29A H29A 119.3
C30A C29A H29A 119.3
C31A C30A C29A 122.1(5)
C31A C30A H30A 118.9
C29A C30A H30A 118.9
C32A C31A C30A 115.5(5)
C32A C31A H31A 122.2
C30A C31A H31A 122.2
C27A C32A C31A 122.8(5)
C27A C32A N3A 105.8(4)
C31A C32A N3A 131.3(5)
N4A C33A C34A 113.5(5)
N4A C33A H33A 108.9
C34A C33A H33A 108.9
N4A C33A H33B 108.9
C34A C33A H33B 108.9
H33A C33A H33B 107.7
C33A C34A C35A 111.3(6)
C33A C34A H34A 109.4
C35A C34A H34A 109.4
C33A C34A H34B 109.4
C35A C34A H34B 109.4
H34A C34A H34B 108.0
C34A C35A C36A 111.6(7)
C34A C35A H35A 109.3
C36A C35A H35A 109.3
C34A C35A H35B 109.3
C36A C35A H35B 109.3
H35A C35A H35B 108.0
C8B N1B C14B 109.2(9)
C8B N1B C7B 125.7(9)
C14B N1B C7B 124.7(4)
C8B N2B C9B 112.2(11)
C8B N2B C15B 122.6(11)
C9B N2B C15B 125.2(5)
C26B N3B C32B 113.8(8)
C26B N3B C25B 121.5(8)
C32B N3B C25B 124.4(4)
C27B N4B C26B 109.7(8)
C27B N4B C33B 125.4(5)
C26B N4B C33B 124.9(8)
C2B C1B C6B 120.1(8)
C2B C1B H1BA 120.0
C6B C1B H1BA 120.0
C3B C2B C1B 120.6(6)
C3B C2B H2BA 119.7
C1B C2B H2BA 119.7
C2B C3B C4B 120.8(7)
C2B C3B H3BA 119.6
C4B C3B H3BA 119.6
C3B C4B C5B 118.3(7)
C3B C4B H4BA 120.8
C5B C4B H4BA 120.8
C6B C5B C4B 120.9(7)
C6B C5B H5BA 119.5
C4B C5B H5BA 119.5
C5B C6B C1B 119.2(9)
C5B C6B C7B 120.0(7)
C1B C6B C7B 120.8(8)
N1B C7B C6B 110.8(5)
N1B C7B H7BA 109.5
C6B C7B H7BA 109.5
N1B C7B H7BB 109.5
C6B C7B H7BB 109.5
H7BA C7B H7BB 108.1
N2B C8B N1B 106.2(15)
N2B C8B Ag1 127.0(16)
N1B C8B Ag1 126.6(14)
C14B C9B N2B 105.9(5)
C14B C9B C10B 121.8(5)
N2B C9B C10B 132.3(6)
C11B C10B C9B 116.7(5)
C11B C10B H10B 121.6
C9B C10B H10B 121.6
C10B C11B C12B 121.5(5)
C10B C11B H11B 119.3
C12B C11B H11B 119.3
C13B C12B C11B 122.3(5)
C13B C12B H12B 118.9
C11B C12B H12B 118.9
C12B C13B C14B 115.8(5)
C12B C13B H13B 122.1
C14B C13B H13B 122.1
C9B C14B N1B 106.4(4)
C9B C14B C13B 121.9(5)
N1B C14B C13B 131.7(5)
N2B C15B C16B 110.8(5)
N2B C15B H15C 109.5
C16B C15B H15C 109.5
N2B C15B H15D 109.5
C16B C15B H15D 109.5
H15C C15B H15D 108.1
C17B C16B C15B 112.2(5)
C17B C16B H16C 109.2
C15B C16B H16C 109.2
C17B C16B H16D 109.2
C15B C16B H16D 109.2
H16C C16B H16D 107.9
C16B C17B C18B 113.2(7)
C16B C17B H17C 108.9
C18B C17B H17C 108.9
C16B C17B H17D 108.9
C18B C17B H17D 108.9
H17C C17B H17D 107.8
C17B C18B H18D 109.5
C17B C18B H18E 109.5
H18D C18B H18E 109.5
C17B C18B H18F 109.5
H18D C18B H18F 109.5
H18E C18B H18F 109.5
C20B C19B C24B 120.9(6)
C20B C19B H19B 119.5
C24B C19B H19B 119.5
C19B C20B C21B 120.1(6)
C19B C20B H20B 120.0
C21B C20B H20B 120.0
C20B C21B C22B 119.9(7)
C20B C21B H21B 120.1
C22B C21B H21B 120.1
C23B C22B C21B 120.0(6)
C23B C22B H22B 120.0
C21B C22B H22B 120.0
C22B C23B C24B 121.2(6)
C22B C23B H23B 119.4
C24B C23B H23B 119.4
C19B C24B C23B 118.0(6)
C19B C24B C25B 120.0(5)
C23B C24B C25B 122.0(5)
N3B C25B C24B 111.9(4)
N3B C25B H25C 109.2
C24B C25B H25C 109.2
N3B C25B H25D 109.2
C24B C25B H25D 109.2
H25C C25B H25D 107.9
N3B C26B N4B 103.6(11)
N3B C26B Ag1 130.5(11)
N4B C26B Ag1 124.3(11)
C32B C27B N4B 106.7(5)
C32B C27B C28B 121.9(5)
N4B C27B C28B 131.4(6)
C29B C28B C27B 116.8(5)
C29B C28B H28B 121.6
C27B C28B H28B 121.6
C28B C29B C30B 121.2(5)
C28B C29B H29B 119.4
C30B C29B H29B 119.4
C31B C30B C29B 121.9(5)
C31B C30B H30B 119.1
C29B C30B H30B 119.1
C30B C31B C32B 115.9(6)
C30B C31B H31B 122.1
C32B C31B H31B 122.1
C27B C32B C31B 122.4(5)
C27B C32B N3B 105.8(5)
C31B C32B N3B 131.8(5)
N4B C33B C34B 111.7(9)
N4B C33B H33C 109.3
C34B C33B H33C 109.3
N4B C33B H33D 109.3
C34B C33B H33D 109.3
H33C C33B H33D 107.9
C35B C34B C33B 132.2(15)
C35B C34B H34C 113.9
C33B C34B H34C 113.9
C34B C35B C36B 119.3(16)
C34B C35B H35C 120.4
C36B C35B H35C 120.4
C35B C36B H36D 109.5
C35B C36B H36E 109.5
H36D C36B H36E 109.5
C35B C36B H36F 109.5
H36D C36B H36F 109.5
H36E C36B H36F 109.5
O1 C37 C38 125.8(3)
O1 C37 C39 116.8(3)
C38 C37 C39 117.5(3)
C37 C38 H38A 109.5
C37 C38 H38B 109.5
H38A C38 H38B 109.5
C37 C38 H38C 109.5
H38A C38 H38C 109.5
H38B C38 H38C 109.5
C37 C39 H39A 109.5
C37 C39 H39B 109.5
H39A C39 H39B 109.5
C37 C39 H39C 109.5
H39A C39 H39C 109.5
H39B C39 H39C 109.5

loop_
_geom_bond_atom_site_label_1
_geom_bond_atom_site_label_2
_geom_bond_distance
Ag1 C8A 2.096(18)
Ag1 C26B 2.110(16)
Ag1 C26A 2.111(11)
Ag1 C8B 2.14(2)
N1A C8A 1.325(14)
N1A C14A 1.391(6)
N1A C7A 1.462(6)
N2A C8A 1.38(2)
N2A C9A 1.398(6)
N2A C15A 1.460(6)
N4A C27A 1.399(6)
N4A C26A 1.415(14)
N4A C33A 1.468(7)
N3A C26A 1.267(15)
N3A C32A 1.396(6)
N3A C25A 1.474(6)
C1A C2A 1.378(9)
C1A C6A 1.386(8)
C1A H1AA 0.9500
C2A C3A 1.402(10)
C2A H2AA 0.9500
C3A C4A 1.400(10)
C3A H3AA 0.9500
C4A C5A 1.402(9)
C4A H4AA 0.9500
C5A C6A 1.377(8)
C5A H5AA 0.9500
C6A C7A 1.536(8)
C7A H7AA 0.9900
C7A H7AB 0.9900
C9A C14A 1.389(8)
C9A C10A 1.394(7)
C10A C11A 1.391(8)
C10A H10A 0.9500
C11A C12A 1.401(9)
C11A H11A 0.9500
C12A C13A 1.401(7)
C12A H12A 0.9500
C13A C14A 1.397(7)
C13A H13A 0.9500
C15A C16A 1.482(13)
C15A H15A 0.9900
C15A H15B 0.9900
C16A C17A 1.498(12)
C16A H16A 0.9900
C16A H16B 0.9900
C17A C18A 1.579(16)
C17A H17A 0.9900
C17A H17B 0.9900
C18A H18A 0.9800
C18A H18B 0.9800
C18A H18C 0.9800
C19A C24A 1.379(8)
C19A C20A 1.388(10)
C19A H19A 0.9500
C20A C21A 1.392(12)
C20A H20A 0.9500
C21A C22A 1.381(11)
C21A H21A 0.9500
C22A C23A 1.396(9)
C22A H22A 0.9500
C23A C24A 1.403(8)
C23A H23A 0.9500
C24A C25A 1.524(8)
C25A H25A 0.9900
C25A H25B 0.9900
C27A C32A 1.378(8)
C27A C28A 1.400(7)
C28A C29A 1.391(8)
C28A H28A 0.9500
C29A C30A 1.404(9)
C29A H29A 0.9500
C30A C31A 1.398(8)
C30A H30A 0.9500
C31A C32A 1.386(7)
C31A H31A 0.9500
C33A C34A 1.504(8)
C33A H33A 0.9900
C33A H33B 0.9900
C34A C35A 1.530(9)
C34A H34A 0.9900
C34A H34B 0.9900
C35A C36A 1.532(9)
C35A H35A 0.9900
C35A H35B 0.9900
C36A H36A 0.9800
C36A H36B 0.9800
C36A H36C 0.9800
N1B C8B 1.39(3)
N1B C14B 1.401(7)
N1B C7B 1.465(7)
N2B C8B 1.32(2)
N2B C9B 1.391(7)
N2B C15B 1.444(7)
N3B C26B 1.314(17)
N3B C32B 1.399(7)
N3B C25B 1.460(7)
N4B C27B 1.391(7)
N4B C26B 1.431(18)
N4B C33B 1.460(7)
C1B C2B 1.396(11)
C1B C6B 1.400(11)
C1B H1BA 0.9500
C2B C3B 1.362(12)
C2B H2BA 0.9500
C3B C4B 1.406(10)
C3B H3BA 0.9500
C4B C5B 1.414(9)
C4B H4BA 0.9500
C5B C6B 1.380(12)
C5B H5BA 0.9500
C6B C7B 1.518(13)
C7B H7BA 0.9900
C7B H7BB 0.9900
C9B C14B 1.390(8)
C9B C10B 1.398(7)
C10B C11B 1.379(8)
C10B H10B 0.9500
C11B C12B 1.408(9)
C11B H11B 0.9500
C12B C13B 1.386(9)
C12B H12B 0.9500
C13B C14B 1.402(7)
C13B H13B 0.9500
C15B C16B 1.536(9)
C15B H15C 0.9900
C15B H15D 0.9900
C16B C17B 1.514(9)
C16B H16C 0.9900
C16B H16D 0.9900
C17B C18B 1.520(11)
C17B H17C 0.9900
C17B H17D 0.9900
C18B H18D 0.9800
C18B H18E 0.9800
C18B H18F 0.9800
C19B C20B 1.382(10)
C19B C24B 1.392(8)
C19B H19B 0.9500
C20B C21B 1.384(10)
C20B H20B 0.9500
C21B C22B 1.398(11)
C21B H21B 0.9500
C22B C23B 1.360(11)
C22B H22B 0.9500
C23B C24B 1.414(8)
C23B H23B 0.9500
C24B C25B 1.514(9)
C25B H25C 0.9900
C25B H25D 0.9900
C27B C32B 1.378(9)
C27B C28B 1.409(7)
C28B C29B 1.374(8)
C28B H28B 0.9500
C29B C30B 1.421(10)
C29B H29B 0.9500
C30B C31B 1.396(8)
C30B H30B 0.9500
C31B C32B 1.397(8)
C31B H31B 0.9500
C33B C34B 1.496(15)
C33B H33C 0.9900
C33B H33D 0.9900
C34B C35B 1.359(15)
C34B H34C 0.9500
C35B C36B 1.499(18)
C35B H35C 0.9500
C36B H36D 0.9800
C36B H36E 0.9800
C36B H36F 0.9800
O1 C37 1.227(4)
C37 C38 1.268(4)
C37 C39 1.351(3)
C38 H38A 0.9800
C38 H38B 0.9800
C38 H38C 0.9800
C39 H39A 0.9800
C39 H39B 0.9800
C39 H39C 0.9800

loop_
_geom_torsion_atom_site_label_1
_geom_torsion_atom_site_label_2
_geom_torsion_atom_site_label_3
_geom_torsion_atom_site_label_4
_geom_torsion
C6A C1A C2A C3A 1.0(10)
C1A C2A C3A C4A -1.0(11)
C2A C3A C4A C5A 0.4(10)
C3A C4A C5A C6A 0.3(10)
C4A C5A C6A C1A -0.3(9)
C4A C5A C6A C7A -179.5(5)
C2A C1A C6A C5A -0.3(9)
C2A C1A C6A C7A 178.8(6)
C8A N1A C7A C6A 98.5(11)
C14A N1A C7A C6A -81.2(6)
C5A C6A C7A N1A 101.2(6)
C1A C6A C7A N1A -78.0(6)
C14A N1A C8A N2A 3.8(15)
C7A N1A C8A N2A -175.9(7)
C14A N1A C8A Ag1 -178.6(10)
C7A N1A C8A Ag1 1.7(19)
C9A N2A C8A N1A -4.6(15)
C15A N2A C8A N1A 178.6(7)
C9A N2A C8A Ag1 177.8(10)
C15A N2A C8A Ag1 1.0(19)
C26B Ag1 C8A N1A 69(3)
C26A Ag1 C8A N1A 62(3)
C8B Ag1 C8A N1A -23(21)
C26B Ag1 C8A N2A -114(2)
C26A Ag1 C8A N2A -120.7(17)
C8B Ag1 C8A N2A 154(24)
C8A N2A C9A C14A 3.7(10)
C15A N2A C9A C14A -179.5(5)
C8A N2A C9A C10A -175.7(10)
C15A N2A C9A C10A 1.2(10)
C14A C9A C10A C11A 0.9(9)
N2A C9A C10A C11A -179.9(6)
C9A C10A C11A C12A -0.1(9)
C10A C11A C12A C13A -0.2(10)
C11A C12A C13A C14A -0.1(9)
C10A C9A C14A N1A 178.1(5)
N2A C9A C14A N1A -1.3(6)
C10A C9A C14A C13A -1.3(10)
N2A C9A C14A C13A 179.3(5)
C8A N1A C14A C9A -1.6(11)
C7A N1A C14A C9A 178.1(5)
C8A N1A C14A C13A 177.7(11)
C7A N1A C14A C13A -2.6(10)
C12A C13A C14A C9A 0.9(9)
C12A C13A C14A N1A -178.3(6)
C8A N2A C15A C16A 92.2(12)
C9A N2A C15A C16A -84.1(8)
N2A C15A C16A C17A 177.4(7)
C15A C16A C17A C18A -178.7(10)
C24A C19A C20A C21A 1.5(10)
C19A C20A C21A C22A -0.6(11)
C20A C21A C22A C23A 0.0(10)
C21A C22A C23A C24A -0.3(9)
C20A C19A C24A C23A -1.8(9)
C20A C19A C24A C25A 177.9(6)
C22A C23A C24A C19A 1.2(9)
C22A C23A C24A C25A -178.5(5)
C26A N3A C25A C24A -97.0(9)
C32A N3A C25A C24A 79.1(7)
C19A C24A C25A N3A -103.8(6)
C23A C24A C25A N3A 75.8(6)
C32A N3A C26A N4A 0.3(11)
C25A N3A C26A N4A 176.8(5)
C32A N3A C26A Ag1 174.4(8)
C25A N3A C26A Ag1 -9.1(14)
C27A N4A C26A N3A 0.9(10)
C33A N4A C26A N3A -176.0(6)
C27A N4A C26A Ag1 -173.8(6)
C33A N4A C26A Ag1 9.3(12)
C8A Ag1 C26A N3A -64(2)
C26B Ag1 C26A N3A 173(16)
C8B Ag1 C26A N3A -56(2)
C8A Ag1 C26A N4A 109.5(17)
C26B Ag1 C26A N4A -13(14)
C8B Ag1 C26A N4A 117(2)
C26A N4A C27A C32A -1.8(8)
C33A N4A C27A C32A 175.2(5)
C26A N4A C27A C28A -179.7(8)
C33A N4A C27A C28A -2.7(10)
C32A C27A C28A C29A 1.3(9)
N4A C27A C28A C29A 178.9(6)
C27A C28A C29A C30A -2.7(9)
C28A C29A C30A C31A 3.4(11)
C29A C30A C31A C32A -2.4(10)
N4A C27A C32A C31A -178.6(6)
C28A C27A C32A C31A -0.4(10)
N4A C27A C32A N3A 1.9(7)
C28A C27A C32A N3A -179.9(5)
C30A C31A C32A C27A 0.9(10)
C30A C31A C32A N3A -179.7(7)
C26A N3A C32A C27A -1.5(9)
C25A N3A C32A C27A -177.9(5)
C26A N3A C32A C31A 179.1(9)
C25A N3A C32A C31A 2.7(10)
C27A N4A C33A C34A 96.9(7)
C26A N4A C33A C34A -86.7(9)
N4A C33A C34A C35A 179.2(5)
C33A C34A C35A C36A -174.1(6)
C6B C1B C2B C3B 2.4(10)
C1B C2B C3B C4B 0.8(10)
C2B C3B C4B C5B -1.5(10)
C3B C4B C5B C6B -0.9(9)
C4B C5B C6B C1B 4.0(10)
C4B C5B C6B C7B -176.7(6)
C2B C1B C6B C5B -4.8(10)
C2B C1B C6B C7B 176.0(6)
C8B N1B C7B C6B -93.5(14)
C14B N1B C7B C6B 78.6(7)
C5B C6B C7B N1B 80.4(7)
C1B C6B C7B N1B -100.4(7)
C9B N2B C8B N1B -4.2(19)
C15B N2B C8B N1B 174.1(8)
C9B N2B C8B Ag1 -179.3(12)
C15B N2B C8B Ag1 -1(2)
C14B N1B C8B N2B 3.9(18)
C7B N1B C8B N2B 177.0(8)
C14B N1B C8B Ag1 179.0(13)
C7B N1B C8B Ag1 -8(2)
C8A Ag1 C8B N2B -159(24)
C26B Ag1 C8B N2B 106(3)
C26A Ag1 C8B N2B 99(3)
C8A Ag1 C8B N1B 27(21)
C26B Ag1 C8B N1B -68(3)
C26A Ag1 C8B N1B -75(3)
C8B N2B C9B C14B 2.8(13)
C15B N2B C9B C14B -175.3(5)
C8B N2B C9B C10B -175.0(13)
C15B N2B C9B C10B 6.8(10)
C14B C9B C10B C11B 0.8(8)
N2B C9B C10B C11B 178.4(6)
C9B C10B C11B C12B -0.3(9)
C10B C11B C12B C13B 0.3(11)
C11B C12B C13B C14B -0.9(10)
N2B C9B C14B N1B -0.3(7)
C10B C9B C14B N1B 177.8(5)
N2B C9B C14B C13B -179.6(6)
C10B C9B C14B C13B -1.5(10)
C8B N1B C14B C9B -2.2(12)
C7B N1B C14B C9B -175.4(5)
C8B N1B C14B C13B 177.0(12)
C7B N1B C14B C13B 3.8(10)
C12B C13B C14B C9B 1.5(9)
C12B C13B C14B N1B -177.7(7)
C8B N2B C15B C16B -86.2(14)
C9B N2B C15B C16B 91.8(7)
N2B C15B C16B C17B 175.1(6)
C15B C16B C17B C18B -171.1(7)
C24B C19B C20B C21B -1.5(10)
C19B C20B C21B C22B 2.3(11)
C20B C21B C22B C23B -1.6(11)
C21B C22B C23B C24B 0.1(10)
C20B C19B C24B C23B 0.0(9)
C20B C19B C24B C25B 177.6(5)
C22B C23B C24B C19B 0.7(9)
C22B C23B C24B C25B -176.9(6)
C26B N3B C25B C24B 94.6(11)
C32B N3B C25B C24B -78.4(6)
C19B C24B C25B N3B -77.6(6)
C23B C24B C25B N3B 99.9(6)
C32B N3B C26B N4B -5.4(15)
C25B N3B C26B N4B -179.1(7)
C32B N3B C26B Ag1 -171.0(12)
C25B N3B C26B Ag1 15(2)
C27B N4B C26B N3B 6.0(14)
C33B N4B C26B N3B -174.2(7)
C27B N4B C26B Ag1 172.7(9)
C33B N4B C26B Ag1 -7.4(18)
C8A Ag1 C26B N3B 49(3)
C26A Ag1 C26B N3B 113(15)
C8B Ag1 C26B N3B 58(3)
C8A Ag1 C26B N4B -113.6(19)
C26A Ag1 C26B N4B -50(14)
C8B Ag1 C26B N4B -105(2)
C26B N4B C27B C32B -4.4(10)
C33B N4B C27B C32B 175.8(6)
C26B N4B C27B C28B 176.4(10)
C33B N4B C27B C28B -3.5(9)
C32B C27B C28B C29B 0.7(8)
N4B C27B C28B C29B 179.9(5)
C27B C28B C29B C30B -1.0(8)
C28B C29B C30B C31B 1.6(10)
C29B C30B C31B C32B -1.8(10)
N4B C27B C32B C31B 179.6(6)
C28B C27B C32B C31B -1.0(10)
N4B C27B C32B N3B 1.1(7)
C28B C27B C32B N3B -179.6(5)
C30B C31B C32B C27B 1.5(10)
C30B C31B C32B N3B 179.6(7)
C26B N3B C32B C27B 2.9(12)
C25B N3B C32B C27B 176.4(5)
C26B N3B C32B C31B -175.4(11)
C25B N3B C32B C31B -2.0(10)
C27B N4B C33B C34B -88.2(9)
C26B N4B C33B C34B 92.0(13)
N4B C33B C34B C35B 160.2(17)
C33B C34B C35B C36B -161.6(14)
